data_4102022
loop_
_publ_author_name
'Antje Meltzer'
'Shigeyoshi Inoue'
'Carsten Pr\"asang'
'Matthias Driess'

_publ_section_title
;
 Steering S-H and N-H Bond Activation by a Stable N-Heterocyclic Silylene:
 Different Addition of H2S, NH3, and Organoamines on a Silicon(II) Ligand
 versus Its Si(II)\\rightarrowNi(CO)3Complex
;
_journal_name_full 'Journal of the American Chemical Society'
_journal_page_first 3038
_journal_page_last 3046
_journal_paper_doi 10.1021/ja910305p
_journal_volume 132
_journal_year 2010
_chemical_formula_moiety 'C35 H46 N2 Ni Si'
_chemical_formula_sum 'C35 H46 N2 Ni Si'
_chemical_formula_weight 581.54
_chemical_name_common LSi=Ni-(h6-C6H6)
_chemical_name_systematic
; 
 ? 
;
_space_group_IT_number 14
_symmetry_cell_setting monoclinic
_symmetry_space_group_name_Hall '-P 2yn'
_symmetry_space_group_name_H-M 'P 1 21/n 1'
_atom_sites_solution_hydrogens geom
_atom_sites_solution_primary direct
_atom_sites_solution_secondary difmap
_audit_creation_date
;
'Fri Oct 09 07:26:53 2009'
;
_audit_creation_method
;
CrysAlis RED, Oxford Diffraction Ltd.,
Version 1.171.32.24 (release 21-04-2008 CrysAlis171 .NET)
(compiled Apr 21 2008,18:23:10)
;
_cell_angle_alpha 90.00
_cell_angle_beta 100.494(3)
_cell_angle_gamma 90.00
_cell_formula_units_Z 4
_cell_length_a 8.9717(2)
_cell_length_b 16.5067(4)
_cell_length_c 22.7886(7)
_cell_measurement_reflns_used 13889
_cell_measurement_temperature 150(2)
_cell_measurement_theta_max 32.4468
_cell_measurement_theta_min 2.9830
_cell_volume 3318.39(15)
_computing_cell_refinement
;
CrysAlis RED, Oxford Diffraction Ltd.,
Version 1.171.32.24 (release 21-04-2008 CrysAlis171 .NET)
(compiled Apr 21 2008,18:23:10)
;
_computing_data_collection
;
CrysAlis CCD, Oxford Diffraction Ltd.,
Version 1.171.32.24 (release 21-04-2008 CrysAlis171 .NET)
(compiled Apr 21 2008,18:23:10)
;
_computing_data_reduction
;
CrysAlis RED, Oxford Diffraction Ltd.,
Version 1.171.32.24 (release 21-04-2008 CrysAlis171 .NET)
(compiled Apr 21 2008,18:23:10)
;
_computing_publication_material 'SHELXL-97 (Sheldrick, 1997)'
_computing_structure_refinement 'SHELXL-97 (Sheldrick, 1997)'
_computing_structure_solution 'SHELXS-97 (Sheldrick, 1990)'
_diffrn_ambient_temperature 150(2)
_diffrn_detector_area_resol_mean 16.3031
_diffrn_measured_fraction_theta_full 0.997
_diffrn_measured_fraction_theta_max 0.997
_diffrn_measurement_device_type 'Oxford Diffraction Xcalibur S Sapphire'
_diffrn_measurement_method \w
_diffrn_radiation_monochromator graphite
_diffrn_radiation_source 'Enhance (Mo) X-ray Source'
_diffrn_radiation_wavelength 0.71073
_diffrn_reflns_av_R_equivalents 0.0360
_diffrn_reflns_av_sigmaI/netI 0.0375
_diffrn_reflns_limit_h_max 10
_diffrn_reflns_limit_h_min -10
_diffrn_reflns_limit_k_max 19
_diffrn_reflns_limit_k_min -19
_diffrn_reflns_limit_l_max 26
_diffrn_reflns_limit_l_min -27
_diffrn_reflns_number 26111
_diffrn_reflns_theta_full 24.99
_diffrn_reflns_theta_max 24.99
_diffrn_reflns_theta_min 2.99
_exptl_absorpt_coefficient_mu 0.645
_exptl_absorpt_correction_T_max 0.9383
_exptl_absorpt_correction_T_min 0.9095
_exptl_absorpt_correction_type multi-scan
_exptl_absorpt_process_details
;
CrysAlis RED, Oxford Diffraction Ltd.,
Version 1.171.32.24 (release 21-04-2008 CrysAlis171 .NET)
(compiled Apr 21 2008,18:23:10)
empirical absorption correction using spherical harmonics,
 implemented in SCALE3 ABSPACK scaling algorithm.
;
_exptl_crystal_colour orange
_exptl_crystal_density_diffrn 1.164
_exptl_crystal_density_method 'not measured'
_exptl_crystal_description rod
_exptl_crystal_F_000 1248
_exptl_crystal_size_max 0.15
_exptl_crystal_size_mid 0.12
_exptl_crystal_size_min 0.10
_refine_diff_density_max 0.479
_refine_diff_density_min -0.263
_refine_diff_density_rms 0.048
_refine_ls_extinction_method none
_refine_ls_goodness_of_fit_ref 1.051
_refine_ls_hydrogen_treatment constr
_refine_ls_matrix_type full
_refine_ls_number_parameters 392
_refine_ls_number_reflns 5824
_refine_ls_number_restraints 96
_refine_ls_restrained_S_all 1.068
_refine_ls_R_factor_all 0.0608
_refine_ls_R_factor_gt 0.0416
_refine_ls_shift/su_max 0.001
_refine_ls_shift/su_mean 0.000
_refine_ls_structure_factor_coef Fsqd
_refine_ls_weighting_details 'calc w=1/[\s^2^(Fo^2^)+(0.0503P)^2^+0.6002P] where P=(Fo^2^+2Fc^2^)/3'
_refine_ls_weighting_scheme calc
_refine_ls_wR_factor_gt 0.0863
_refine_ls_wR_factor_ref 0.0923
_reflns_number_gt 4773
_reflns_number_total 5824
_reflns_threshold_expression >2sigma(I)
_cod_data_source_file ja910305p_si_003.cif
_cod_data_source_block m40
_cod_database_code 4102022

loop_
_symmetry_equiv_pos_as_xyz
'x, y, z'
'-x+1/2, y+1/2, -z+1/2'
'-x, -y, -z'
'x-1/2, -y-1/2, z-1/2'

loop_
_atom_site_label
_atom_site_type_symbol
_atom_site_fract_x
_atom_site_fract_y
_atom_site_fract_z
_atom_site_U_iso_or_equiv
_atom_site_adp_type
_atom_site_occupancy
_atom_site_symmetry_multiplicity
_atom_site_calc_flag
_atom_site_refinement_flags
_atom_site_disorder_assembly
_atom_site_disorder_group
Ni1 Ni 0.79719(3) 0.656537(18) 0.128787(14) 0.02499(11) Uani 1 1 d . . .
Si1 Si 0.99797(7) 0.72057(3) 0.14727(3) 0.01550(14) Uani 1 1 d . A .
N1 N 1.13337(19) 0.72207(10) 0.21223(8) 0.0150(4) Uani 1 1 d . . .
N2 N 1.0821(2) 0.78757(10) 0.10446(7) 0.0158(4) Uani 1 1 d . . .
C1 C 1.3711(3) 0.75591(15) 0.27772(10) 0.0274(6) Uani 1 1 d . . .
H1A H 1.3442 0.7226 0.3081 0.033 Uiso 1 1 calc R A .
H1B H 1.4650 0.7841 0.2846 0.033 Uiso 1 1 calc R . .
C2 C 1.2725(2) 0.76348(12) 0.22287(9) 0.0166(5) Uani 1 1 d . A .
C3 C 1.3087(2) 0.81277(13) 0.17704(10) 0.0171(5) Uani 1 1 d . . .
H3 H 1.4034 0.8400 0.1856 0.021 Uiso 1 1 calc R A .
C4 C 1.2231(2) 0.82628(12) 0.12098(10) 0.0171(5) Uani 1 1 d . A .
C5 C 1.2741(3) 0.87999(15) 0.07917(11) 0.0275(6) Uani 1 1 d . . .
H5A H 1.3756 0.9001 0.0961 0.041 Uiso 1 1 calc R A .
H5B H 1.2040 0.9258 0.0709 0.041 Uiso 1 1 calc R . .
H5C H 1.2775 0.8508 0.0420 0.041 Uiso 1 1 calc R . .
C6 C 1.0921(2) 0.67475(12) 0.26036(10) 0.0176(5) Uani 1 1 d . A .
C7 C 1.0034(3) 0.71089(13) 0.29768(10) 0.0207(5) Uani 1 1 d . . .
C8 C 0.9509(3) 0.66206(15) 0.33908(11) 0.0293(6) Uani 1 1 d . A .
H8 H 0.8880 0.6848 0.3641 0.035 Uiso 1 1 calc R . .
C9 C 0.9884(3) 0.58086(15) 0.34448(11) 0.0344(6) Uani 1 1 d . . .
H9 H 0.9507 0.5482 0.3729 0.041 Uiso 1 1 calc R A .
C10 C 1.0801(3) 0.54735(14) 0.30893(11) 0.0327(6) Uani 1 1 d . A .
H10 H 1.1067 0.4917 0.3136 0.039 Uiso 1 1 calc R . .
C11 C 1.1348(3) 0.59296(14) 0.26618(10) 0.0235(5) Uani 1 1 d . . .
C12 C 0.9666(3) 0.80087(14) 0.29482(11) 0.0273(6) Uani 1 1 d . A .
H12 H 1.0164 0.8257 0.2633 0.033 Uiso 1 1 calc R . .
C13 C 1.0297(3) 0.84222(15) 0.35390(12) 0.0358(6) Uani 1 1 d . . .
H13A H 0.9833 0.8185 0.3856 0.054 Uiso 1 1 calc R A .
H13B H 1.0066 0.9003 0.3507 0.054 Uiso 1 1 calc R . .
H13C H 1.1398 0.8345 0.3633 0.054 Uiso 1 1 calc R . .
C14 C 0.7959(3) 0.81530(18) 0.27750(13) 0.0431(7) Uani 1 1 d . . .
H14A H 0.7569 0.7874 0.2399 0.065 Uiso 1 1 calc R A .
H14B H 0.7762 0.8735 0.2726 0.065 Uiso 1 1 calc R . .
H14C H 0.7451 0.7942 0.3089 0.065 Uiso 1 1 calc R . .
C15 C 1.2361(3) 0.55427(14) 0.22808(11) 0.0299(6) Uani 1 1 d . A .
H15 H 1.2752 0.5984 0.2049 0.036 Uiso 1 1 calc R . .
C16 C 1.3735(3) 0.51273(17) 0.26622(13) 0.0408(7) Uani 1 1 d . . .
H16A H 1.4275 0.5517 0.2949 0.061 Uiso 1 1 calc R A .
H16B H 1.4416 0.4929 0.2403 0.061 Uiso 1 1 calc R . .
H16C H 1.3390 0.4671 0.2878 0.061 Uiso 1 1 calc R . .
C17 C 1.1498(4) 0.49481(17) 0.18335(13) 0.0484(8) Uani 1 1 d . . .
H17A H 1.1143 0.4493 0.2047 0.073 Uiso 1 1 calc R A .
H17B H 1.2168 0.4746 0.1572 0.073 Uiso 1 1 calc R . .
H17C H 1.0625 0.5222 0.1594 0.073 Uiso 1 1 calc R . .
C18 C 0.9959(3) 0.80304(13) 0.04527(10) 0.0191(5) Uani 1 1 d . A .
C19 C 1.0189(3) 0.75364(14) -0.00203(10) 0.0236(5) Uani 1 1 d . . .
C20 C 0.9290(3) 0.76674(16) -0.05743(11) 0.0339(6) Uani 1 1 d . A .
H20 H 0.9421 0.7335 -0.0902 0.041 Uiso 1 1 calc R . .
C21 C 0.8213(3) 0.82678(17) -0.06595(12) 0.0375(7) Uani 1 1 d . . .
H21 H 0.7602 0.8345 -0.1042 0.045 Uiso 1 1 calc R A .
C22 C 0.8017(3) 0.87584(16) -0.01910(11) 0.0321(6) Uani 1 1 d . A .
H22 H 0.7274 0.9174 -0.0255 0.039 Uiso 1 1 calc R . .
C23 C 0.8887(3) 0.86567(13) 0.03741(10) 0.0223(5) Uani 1 1 d . . .
C24 C 1.1375(3) 0.68681(15) 0.00568(11) 0.0282(6) Uani 1 1 d . A .
H24 H 1.2024 0.6935 0.0460 0.034 Uiso 1 1 calc R . .
C25 C 1.2402(3) 0.69253(19) -0.04055(12) 0.0421(7) Uani 1 1 d . . .
H25A H 1.1801 0.6839 -0.0805 0.063 Uiso 1 1 calc R A .
H25B H 1.3194 0.6510 -0.0323 0.063 Uiso 1 1 calc R . .
H25C H 1.2872 0.7463 -0.0386 0.063 Uiso 1 1 calc R . .
C26 C 1.0638(4) 0.60337(16) 0.00375(15) 0.0487(8) Uani 1 1 d . . .
H26A H 1.0034 0.5994 0.0354 0.073 Uiso 1 1 calc R A .
H26B H 1.1427 0.5616 0.0097 0.073 Uiso 1 1 calc R . .
H26C H 0.9979 0.5955 -0.0351 0.073 Uiso 1 1 calc R . .
C27 C 0.8651(3) 0.92026(14) 0.08848(11) 0.0274(6) Uani 1 1 d . A .
H27 H 0.9516 0.9112 0.1223 0.033 Uiso 1 1 calc R . .
C28 C 0.7190(4) 0.89735(17) 0.10998(15) 0.0490(8) Uani 1 1 d . . .
H28A H 0.6319 0.9083 0.0782 0.074 Uiso 1 1 calc R A .
H28B H 0.7100 0.9295 0.1453 0.074 Uiso 1 1 calc R . .
H28C H 0.7213 0.8396 0.1201 0.074 Uiso 1 1 calc R . .
C29 C 0.8623(4) 1.00971(15) 0.07250(13) 0.0404(7) Uani 1 1 d . . .
H29A H 0.9541 1.0235 0.0570 0.061 Uiso 1 1 calc R A .
H29B H 0.8582 1.0421 0.1082 0.061 Uiso 1 1 calc R . .
H29C H 0.7728 1.0212 0.0420 0.061 Uiso 1 1 calc R . .
C31A C 0.5973(7) 0.6388(4) 0.1637(3) 0.0549(16) Uani 0.638(9) 1 d PGU A 1
H31A H 0.5674 0.6604 0.1984 0.066 Uiso 0.638(9) 1 calc PR A 1
C32A C 0.6784(7) 0.5666(4) 0.1671(2) 0.0628(16) Uani 0.638(9) 1 d PGU A 1
H32A H 0.7039 0.5390 0.2042 0.075 Uiso 0.638(9) 1 calc PR A 1
C33A C 0.7222(5) 0.53499(19) 0.1163(4) 0.0611(17) Uani 0.638(9) 1 d PGU A 1
H33A H 0.7776 0.4857 0.1187 0.073 Uiso 0.638(9) 1 calc PR A 1
C34A C 0.6849(6) 0.5755(4) 0.0622(2) 0.0599(16) Uani 0.638(9) 1 d PGU A 1
H34A H 0.7148 0.5538 0.0275 0.072 Uiso 0.638(9) 1 calc PR A 1
C35A C 0.6038(6) 0.6476(4) 0.0588(2) 0.0612(16) Uani 0.638(9) 1 d PGU A 1
H35A H 0.5783 0.6752 0.0217 0.073 Uiso 0.638(9) 1 calc PR A 1
C36A C 0.5600(4) 0.67924(19) 0.1095(4) 0.0525(17) Uani 0.638(9) 1 d PGU A 1
H36A H 0.5046 0.7285 0.1072 0.063 Uiso 0.638(9) 1 calc PR A 1
C31B C 0.6520(11) 0.6031(8) 0.1818(2) 0.050(2) Uani 0.362(9) 1 d PGU A 2
H31B H 0.6550 0.6023 0.2236 0.061 Uiso 0.362(9) 1 calc PR A 2
C32B C 0.7260(9) 0.5433(5) 0.1551(5) 0.052(2) Uani 0.362(9) 1 d PGU A 2
H32B H 0.7796 0.5015 0.1788 0.062 Uiso 0.362(9) 1 calc PR A 2
C33B C 0.7216(9) 0.5445(5) 0.0938(6) 0.052(2) Uani 0.362(9) 1 d PGU A 2
H33B H 0.7722 0.5036 0.0756 0.062 Uiso 0.362(9) 1 calc PR A 2
C34B C 0.6433(12) 0.6056(8) 0.0592(2) 0.057(2) Uani 0.362(9) 1 d PGU A 2
H34B H 0.6403 0.6064 0.0173 0.068 Uiso 0.362(9) 1 calc PR A 2
C35B C 0.5693(10) 0.6654(5) 0.0858(6) 0.054(3) Uani 0.362(9) 1 d PGU A 2
H35B H 0.5157 0.7072 0.0622 0.065 Uiso 0.362(9) 1 calc PR A 2
C36B C 0.5737(9) 0.6642(5) 0.1471(6) 0.050(3) Uani 0.362(9) 1 d PGU A 2
H36B H 0.5231 0.7051 0.1653 0.060 Uiso 0.362(9) 1 calc PR A 2

loop_
_atom_site_aniso_label
_atom_site_aniso_U_11
_atom_site_aniso_U_22
_atom_site_aniso_U_33
_atom_site_aniso_U_23
_atom_site_aniso_U_13
_atom_site_aniso_U_12
Ni1 0.01797(16) 0.02237(17) 0.0352(2) -0.00612(14) 0.00639(13) -0.00429(13)
Si1 0.0155(3) 0.0154(3) 0.0156(3) 0.0014(2) 0.0030(2) -0.0008(2)
N1 0.0159(9) 0.0164(9) 0.0134(9) 0.0019(7) 0.0044(8) 0.0000(7)
N2 0.0164(9) 0.0196(9) 0.0112(9) 0.0016(7) 0.0021(7) -0.0008(8)
C1 0.0223(13) 0.0367(14) 0.0211(13) 0.0072(11) -0.0017(10) -0.0066(11)
C2 0.0167(11) 0.0163(11) 0.0173(12) -0.0018(9) 0.0043(9) 0.0001(9)
C3 0.0144(11) 0.0166(11) 0.0210(12) -0.0027(9) 0.0050(9) -0.0018(9)
C4 0.0180(11) 0.0138(11) 0.0204(12) -0.0005(9) 0.0063(9) -0.0005(9)
C5 0.0253(13) 0.0332(14) 0.0241(14) 0.0018(11) 0.0048(11) -0.0062(11)
C6 0.0192(11) 0.0182(11) 0.0150(11) 0.0037(9) 0.0020(9) -0.0036(9)
C7 0.0212(12) 0.0245(12) 0.0166(12) 0.0023(9) 0.0040(10) -0.0033(10)
C8 0.0295(13) 0.0375(14) 0.0237(13) 0.0006(11) 0.0123(11) -0.0058(12)
C9 0.0454(16) 0.0319(15) 0.0282(15) 0.0069(11) 0.0129(13) -0.0150(13)
C10 0.0488(17) 0.0187(12) 0.0298(15) 0.0066(11) 0.0053(13) -0.0068(12)
C11 0.0280(13) 0.0217(12) 0.0205(13) 0.0030(10) 0.0036(10) -0.0026(10)
C12 0.0316(14) 0.0266(13) 0.0268(14) 0.0014(10) 0.0135(11) 0.0045(11)
C13 0.0377(15) 0.0297(14) 0.0416(16) -0.0048(12) 0.0115(13) -0.0023(12)
C14 0.0381(16) 0.0470(17) 0.0421(18) -0.0099(13) 0.0017(14) 0.0144(14)
C15 0.0403(15) 0.0196(12) 0.0311(15) 0.0051(10) 0.0103(12) 0.0078(11)
C16 0.0407(17) 0.0350(16) 0.0466(18) 0.0100(13) 0.0076(14) 0.0079(13)
C17 0.057(2) 0.0397(17) 0.0456(19) -0.0138(14) 0.0016(16) 0.0165(15)
C18 0.0198(12) 0.0226(12) 0.0147(12) 0.0044(9) 0.0027(9) -0.0046(10)
C19 0.0255(13) 0.0267(12) 0.0187(12) 0.0013(10) 0.0041(10) -0.0020(10)
C20 0.0406(16) 0.0392(15) 0.0199(13) -0.0062(11) 0.0005(12) 0.0004(13)
C21 0.0399(16) 0.0475(17) 0.0200(14) 0.0021(12) -0.0084(12) 0.0003(13)
C22 0.0259(13) 0.0364(14) 0.0310(15) 0.0064(12) -0.0028(12) 0.0044(11)
C23 0.0200(12) 0.0252(12) 0.0215(13) 0.0038(10) 0.0031(10) -0.0008(10)
C24 0.0326(14) 0.0342(13) 0.0188(13) -0.0049(10) 0.0071(11) 0.0047(11)
C25 0.0381(17) 0.0584(18) 0.0324(16) -0.0018(14) 0.0134(13) 0.0032(14)
C26 0.058(2) 0.0311(15) 0.064(2) -0.0067(14) 0.0308(17) 0.0032(14)
C27 0.0277(13) 0.0284(13) 0.0252(14) 0.0039(10) 0.0025(11) 0.0105(11)
C28 0.059(2) 0.0324(16) 0.067(2) 0.0067(14) 0.0402(18) 0.0114(15)
C29 0.0514(18) 0.0310(15) 0.0402(17) 0.0005(12) 0.0118(14) -0.0030(13)
C31A 0.030(3) 0.046(3) 0.098(3) -0.022(3) 0.038(3) -0.016(2)
C32A 0.054(3) 0.036(3) 0.113(3) -0.005(2) 0.052(3) -0.019(2)
C33A 0.047(3) 0.029(3) 0.114(4) -0.029(2) 0.031(3) -0.021(2)
C34A 0.030(3) 0.058(3) 0.089(3) -0.052(3) 0.002(3) -0.007(2)
C35A 0.027(3) 0.071(3) 0.078(3) -0.043(3) -0.011(2) 0.004(2)
C36A 0.017(2) 0.052(3) 0.088(4) -0.035(2) 0.007(3) -0.005(2)
C31B 0.037(4) 0.041(5) 0.085(4) -0.011(3) 0.040(4) -0.006(4)
C32B 0.035(4) 0.032(4) 0.100(5) -0.015(4) 0.040(4) -0.008(3)
C33B 0.029(4) 0.038(4) 0.095(5) -0.034(4) 0.028(4) -0.008(3)
C34B 0.029(5) 0.058(5) 0.080(4) -0.046(3) 0.000(4) 0.001(4)
C35B 0.023(4) 0.060(4) 0.075(5) -0.034(4) -0.004(4) 0.009(3)
C36B 0.025(4) 0.049(4) 0.079(5) -0.027(4) 0.015(4) 0.001(3)

loop_
_atom_type_symbol
_atom_type_description
_atom_type_scat_dispersion_real
_atom_type_scat_dispersion_imag
_atom_type_scat_source
C C 0.0033 0.0016 'International Tables Vol C Tables 4.2.6.8 and 6.1.1.4'
H H 0.0000 0.0000 'International Tables Vol C Tables 4.2.6.8 and 6.1.1.4'
N N 0.0061 0.0033 'International Tables Vol C Tables 4.2.6.8 and 6.1.1.4'
Si Si 0.0817 0.0704 'International Tables Vol C Tables 4.2.6.8 and 6.1.1.4'
Ni Ni 0.3393 1.1124 'International Tables Vol C Tables 4.2.6.8 and 6.1.1.4'

loop_
_geom_angle_atom_site_label_1
_geom_angle_atom_site_label_2
_geom_angle_atom_site_label_3
_geom_angle
_geom_angle_site_symmetry_1
_geom_angle_site_symmetry_3
_geom_angle_publ_flag
Si1 Ni1 C33B 138.19(17) . . ?
Si1 Ni1 C34B 142.7(2) . . ?
C33B Ni1 C34B 39.05(13) . . ?
Si1 Ni1 C32B 134.22(19) . . ?
C33B Ni1 C32B 38.88(13) . . ?
C34B Ni1 C32B 70.34(19) . . ?
Si1 Ni1 C35B 142.80(19) . . ?
C33B Ni1 C35B 70.27(18) . . ?
C34B Ni1 C35B 38.78(12) . . ?
C32B Ni1 C35B 82.81(18) . . ?
Si1 Ni1 C32A 139.85(12) . . ?
C33B Ni1 C32A 51.5(2) . . ?
C34B Ni1 C32A 73.5(2) . . ?
C32B Ni1 C32A 18.34(17) . . ?
C35B Ni1 C32A 73.7(2) . . ?
Si1 Ni1 C31A 139.79(10) . . ?
C33B Ni1 C31A 77.3(2) . . ?
C34B Ni1 C31A 74.9(2) . . ?
C32B Ni1 C31A 56.27(16) . . ?
C35B Ni1 C31A 50.6(2) . . ?
C32A Ni1 C31A 38.48(6) . . ?
Si1 Ni1 C33A 139.12(11) . . ?
C33B Ni1 C33A 14.6(2) . . ?
C34B Ni1 C33A 50.6(2) . . ?
C32B Ni1 C33A 24.3(2) . . ?
C35B Ni1 C33A 75.3(2) . . ?
C32A Ni1 C33A 38.41(6) . . ?
C31A Ni1 C33A 69.39(10) . . ?
Si1 Ni1 C31B 134.41(19) . . ?
C33B Ni1 C31B 69.94(17) . . ?
C34B Ni1 C31B 82.80(18) . . ?
C32B Ni1 C31B 38.45(11) . . ?
C35B Ni1 C31B 69.43(18) . . ?
C32A Ni1 C31B 20.34(18) . . ?
C31A Ni1 C31B 22.5(2) . . ?
C33A Ni1 C31B 57.98(19) . . ?
Si1 Ni1 C36B 138.49(17) . . ?
C33B Ni1 C36B 82.80(18) . . ?
C34B Ni1 C36B 69.82(18) . . ?
C32B Ni1 C36B 69.50(17) . . ?
C35B Ni1 C36B 38.36(12) . . ?
C32A Ni1 C36B 52.69(19) . . ?
C31A Ni1 C36B 15.7(2) . . ?
C33A Ni1 C36B 78.1(2) . . ?
C31B Ni1 C36B 38.20(12) . . ?
Si1 Ni1 C36A 139.03(10) . . ?
C33B Ni1 C36A 80.4(2) . . ?
C34B Ni1 C36A 54.1(2) . . ?
C32B Ni1 C36A 82.6(2) . . ?
C35B Ni1 C36A 16.5(2) . . ?
C32A Ni1 C36A 69.32(10) . . ?
C31A Ni1 C36A 38.30(7) . . ?
C33A Ni1 C36A 81.82(10) . . ?
C31B Ni1 C36A 59.7(2) . . ?
C36B Ni1 C36A 23.8(2) . . ?
Si1 Ni1 C34A 138.37(10) . . ?
C33B Ni1 C34A 24.5(2) . . ?
C34B Ni1 C34A 16.8(2) . . ?
C32B Ni1 C34A 61.0(2) . . ?
C35B Ni1 C34A 54.6(2) . . ?
C32A Ni1 C34A 69.17(10) . . ?
C31A Ni1 C34A 81.82(10) . . ?
C33A Ni1 C34A 38.15(7) . . ?
C31B Ni1 C34A 83.4(2) . . ?
C36B Ni1 C34A 80.6(2) . . ?
C36A Ni1 C34A 68.82(9) . . ?
N2 Si1 N1 99.32(8) . . ?
N2 Si1 Ni1 131.61(7) . . ?
N1 Si1 Ni1 129.07(6) . . ?
C2 N1 C6 118.24(17) . . ?
C2 N1 Si1 128.02(14) . . ?
C6 N1 Si1 113.74(14) . . ?
C4 N2 C18 118.05(17) . . ?
C4 N2 Si1 126.95(14) . . ?
C18 N2 Si1 114.99(14) . . ?
C1 C2 N1 120.53(19) . . ?
C1 C2 C3 121.4(2) . . ?
N1 C2 C3 118.10(19) . . ?
C4 C3 C2 127.9(2) . . ?
C3 C4 N2 119.69(18) . . ?
C3 C4 C5 121.4(2) . . ?
N2 C4 C5 118.9(2) . . ?
C7 C6 C11 121.9(2) . . ?
C7 C6 N1 118.84(18) . . ?
C11 C6 N1 119.16(19) . . ?
C8 C7 C6 117.8(2) . . ?
C8 C7 C12 119.9(2) . . ?
C6 C7 C12 122.25(19) . . ?
C9 C8 C7 121.1(2) . . ?
C10 C9 C8 120.1(2) . . ?
C9 C10 C11 121.5(2) . . ?
C10 C11 C6 117.5(2) . . ?
C10 C11 C15 120.1(2) . . ?
C6 C11 C15 122.4(2) . . ?
C7 C12 C13 110.9(2) . . ?
C7 C12 C14 111.3(2) . . ?
C13 C12 C14 110.6(2) . . ?
C11 C15 C17 111.9(2) . . ?
C11 C15 C16 111.7(2) . . ?
C17 C15 C16 110.5(2) . . ?
C19 C18 C23 121.8(2) . . ?
C19 C18 N2 119.1(2) . . ?
C23 C18 N2 119.08(19) . . ?
C20 C19 C18 118.0(2) . . ?
C20 C19 C24 119.8(2) . . ?
C18 C19 C24 122.2(2) . . ?
C21 C20 C19 121.3(2) . . ?
C20 C21 C22 120.0(2) . . ?
C21 C22 C23 121.2(2) . . ?
C22 C23 C18 117.7(2) . . ?
C22 C23 C27 120.4(2) . . ?
C18 C23 C27 121.9(2) . . ?
C19 C24 C25 111.9(2) . . ?
C19 C24 C26 111.2(2) . . ?
C25 C24 C26 110.5(2) . . ?
C23 C27 C29 113.1(2) . . ?
C23 C27 C28 110.3(2) . . ?
C29 C27 C28 109.8(2) . . ?
C32A C31A C36A 120.0 . . ?
C32A C31A Ni1 70.61(13) . . ?
C36A C31A Ni1 71.45(11) . . ?
C33A C32A C31A 120.0 . . ?
C33A C32A Ni1 71.25(13) . . ?
C31A C32A Ni1 70.91(13) . . ?
C32A C33A C34A 120.0 . . ?
C32A C33A Ni1 70.34(12) . . ?
C34A C33A Ni1 71.52(11) . . ?
C35A C34A C33A 120.0 . . ?
C35A C34A Ni1 71.16(12) . . ?
C33A C34A Ni1 70.33(12) . . ?
C34A C35A C36A 120.0 . . ?
C34A C35A Ni1 70.87(13) . . ?
C36A C35A Ni1 70.53(13) . . ?
C35A C36A C31A 120.0 . . ?
C35A C36A Ni1 71.42(12) . . ?
C31A C36A Ni1 70.25(12) . . ?
C32B C31B C36B 120.0 . . ?
C32B C31B Ni1 69.9(3) . . ?
C36B C31B Ni1 71.0(2) . . ?
C31B C32B C33B 120.0 . . ?
C31B C32B Ni1 71.7(3) . . ?
C33B C32B Ni1 69.8(2) . . ?
C34B C33B C32B 120.0 . . ?
C34B C33B Ni1 70.6(2) . . ?
C32B C33B Ni1 71.4(2) . . ?
C33B C34B C35B 120.0 . . ?
C33B C34B Ni1 70.3(2) . . ?
C35B C34B Ni1 71.5(3) . . ?
C36B C35B C34B 120.0 . . ?
C36B C35B Ni1 71.6(2) . . ?
C34B C35B Ni1 69.7(3) . . ?
C35B C36B C31B 120.0 . . ?
C35B C36B Ni1 70.0(2) . . ?
C31B C36B Ni1 70.8(2) . . ?

loop_
_geom_bond_atom_site_label_1
_geom_bond_atom_site_label_2
_geom_bond_distance
_geom_bond_site_symmetry_2
_geom_bond_publ_flag
Ni1 Si1 2.0648(7) . ?
Ni1 C33B 2.078(8) . ?
Ni1 C34B 2.081(7) . ?
Ni1 C32B 2.098(7) . ?
Ni1 C35B 2.105(7) . ?
Ni1 C32A 2.107(4) . ?
Ni1 C31A 2.111(4) . ?
Ni1 C33A 2.119(4) . ?
Ni1 C31B 2.122(6) . ?
Ni1 C36B 2.125(7) . ?
Ni1 C36A 2.126(4) . ?
Ni1 C34A 2.134(4) . ?
Si1 N2 1.7356(18) . ?
Si1 N1 1.7357(18) . ?
N1 C2 1.405(3) . ?
N1 C6 1.449(3) . ?
N2 C4 1.406(3) . ?
N2 C18 1.450(3) . ?
C1 C2 1.399(3) . ?
C2 C3 1.408(3) . ?
C3 C4 1.384(3) . ?
C4 C5 1.436(3) . ?
C6 C7 1.399(3) . ?
C6 C11 1.403(3) . ?
C7 C8 1.387(3) . ?
C7 C12 1.521(3) . ?
C8 C9 1.382(4) . ?
C9 C10 1.372(4) . ?
C10 C11 1.390(3) . ?
C11 C15 1.508(3) . ?
C12 C13 1.524(4) . ?
C12 C14 1.529(4) . ?
C15 C17 1.521(4) . ?
C15 C16 1.535(4) . ?
C18 C19 1.396(3) . ?
C18 C23 1.402(3) . ?
C19 C20 1.386(3) . ?
C19 C24 1.521(3) . ?
C20 C21 1.373(4) . ?
C21 C22 1.377(4) . ?
C22 C23 1.389(3) . ?
C23 C27 1.517(3) . ?
C24 C25 1.524(3) . ?
C24 C26 1.525(4) . ?
C27 C29 1.520(3) . ?
C27 C28 1.529(4) . ?
C31A C32A 1.3900 . ?
C31A C36A 1.3900 . ?
C32A C33A 1.3900 . ?
C33A C34A 1.3900 . ?
C34A C35A 1.3900 . ?
C35A C36A 1.3900 . ?
C31B C32B 1.3900 . ?
C31B C36B 1.3900 . ?
C32B C33B 1.3900 . ?
C33B C34B 1.3900 . ?
C34B C35B 1.3900 . ?
C35B C36B 1.3900 . ?
